data_7206435
loop_
_publ_author_name
'Standara, Stanislav'
'Bouzkov\'a, Kate\<rina'
'Straka, Michal'
'Zacharov\'a, Zuzana'
'Hocek, Michal'
'Marek, Jarom\'ir'
'Marek, Radek'

_publ_section_title
;
 Interpretation of substituent effects on (13)C and (15)N NMR chemical
 shifts in 6-substituted purines.
;
_journal_issue 35
_journal_name_full 'Physical chemistry chemical physics : PCCP'
_journal_page_first 15854
_journal_page_last 15864
_journal_paper_doi 10.1039/c1cp20680j
_journal_volume 13
_journal_year 2011
_chemical_formula_sum 'C13 H9 N5'
_chemical_formula_weight 235.25
_chemical_name_common 7-benzyl-7H-purine-6-carbonitrile
_chemical_name_systematic
;
7-benzyl-7H-purine-6-carbonitrile
;
_space_group_IT_number 19
_symmetry_cell_setting orthorhombic
_symmetry_space_group_name_Hall 'P 2ac 2ab'
_symmetry_space_group_name_H-M 'P 21 21 21'
_atom_sites_solution_hydrogens geom
_atom_sites_solution_primary direct
_atom_sites_solution_secondary difmap
_audit_creation_method SHELXL-97
_cell_angle_alpha 90.00
_cell_angle_beta 90.00
_cell_angle_gamma 90.00
_cell_formula_units_Z 4
_cell_length_a 4.9475(7)
_cell_length_b 10.0332(12)
_cell_length_c 21.929(3)
_cell_measurement_reflns_used 3472
_cell_measurement_temperature 120(2)
_cell_measurement_theta_max 28.2085
_cell_measurement_theta_min 2.293
_cell_volume 1088.5(3)
_computing_structure_refinement 'SHELXL-97 (Sheldrick, 1997)'
_computing_structure_solution 'SHELXS-97 (Sheldrick, 1990)'
_diffrn_ambient_temperature 120(2)
_diffrn_detector_area_resol_mean 8.3611
_diffrn_measured_fraction_theta_full 0.997
_diffrn_measured_fraction_theta_max 0.997
_diffrn_measurement_device_type 'KUMA KM4 + CCD'
_diffrn_measurement_method 'rotation method, \w--scan'
_diffrn_radiation_monochromator graphite
_diffrn_radiation_source 'Enhance (Mo) X-ray Source'
_diffrn_radiation_type 'Mo K\a'
_diffrn_radiation_wavelength 0.71073
_diffrn_reflns_av_R_equivalents 0.0760
_diffrn_reflns_av_sigmaI/netI 0.0610
_diffrn_reflns_limit_h_max 5
_diffrn_reflns_limit_h_min -5
_diffrn_reflns_limit_k_max 9
_diffrn_reflns_limit_k_min -11
_diffrn_reflns_limit_l_max 26
_diffrn_reflns_limit_l_min -25
_diffrn_reflns_number 6624
_diffrn_reflns_theta_full 25.00
_diffrn_reflns_theta_max 25.00
_diffrn_reflns_theta_min 3.45
_exptl_absorpt_coefficient_mu 0.093
_exptl_absorpt_correction_type none
_exptl_crystal_density_diffrn 1.435
_exptl_crystal_density_method 'not measured'
_exptl_crystal_F_000 488
_exptl_crystal_size_max 0.50
_exptl_crystal_size_mid 0.20
_exptl_crystal_size_min 0.15
_refine_diff_density_max 0.171
_refine_diff_density_min -0.165
_refine_diff_density_rms 0.041
_refine_ls_abs_structure_details 'Flack H D (1983), Acta Cryst. A39, 876-881'
_refine_ls_extinction_method none
_refine_ls_goodness_of_fit_ref 0.992
_refine_ls_hydrogen_treatment constr
_refine_ls_matrix_type full
_refine_ls_number_parameters 163
_refine_ls_number_reflns 1910
_refine_ls_number_restraints 0
_refine_ls_restrained_S_all 0.992
_refine_ls_R_factor_all 0.0531
_refine_ls_R_factor_gt 0.0450
_refine_ls_shift/su_max 0.000
_refine_ls_shift/su_mean 0.000
_refine_ls_structure_factor_coef Fsqd
_refine_ls_weighting_details 'calc w=1/[\s^2^(Fo^2^)+(0.0375P)^2^+0.2500P] where P=(Fo^2^+2Fc^2^)/3'
_refine_ls_weighting_scheme calc
_refine_ls_wR_factor_gt 0.0882
_refine_ls_wR_factor_ref 0.0924
_reflns_number_gt 1733
_reflns_number_total 1910
_reflns_threshold_expression >2sigma(I)
_cod_data_source_file c1cp20680j.txt
_cod_data_source_block rm-1g
_cod_depositor_comments
;
The following automatic conversions were performed:
'_atom_site_symetry_multiplicity' tag replaced with
'_atom_site_symmetry_multiplicity'.

Automatic conversion script
Id: cif_correct_tags 1440 2010-10-19 06:21:57Z saulius 
;
_cod_original_formula_sum 'C13 H9 N5 '
_cod_database_code 7206435

loop_
_symmetry_equiv_pos_as_xyz
'x, y, z'
'-x+1/2, -y, z+1/2'
'x+1/2, -y+1/2, -z'
'-x, y+1/2, -z+1/2'

loop_
_atom_site_label
_atom_site_type_symbol
_atom_site_fract_x
_atom_site_fract_y
_atom_site_fract_z
_atom_site_U_iso_or_equiv
_atom_site_adp_type
_atom_site_occupancy
_atom_site_symmetry_multiplicity
_atom_site_calc_flag
_atom_site_refinement_flags
N1 N 0.8362(4) 0.37094(17) 0.52289(9) 0.0257(5) Uani 1 1 d .
C2 C 0.7753(5) 0.4475(2) 0.57070(11) 0.0274(5) Uani 1 1 d .
H2 H 0.8844 0.4351 0.6059 0.033 Uiso 1 1 calc R
N3 N 0.5815(4) 0.53924(18) 0.57559(9) 0.0260(5) Uani 1 1 d .
C4 C 0.4365(5) 0.5547(2) 0.52500(11) 0.0229(5) Uani 1 1 d .
C5 C 0.4834(5) 0.4818(2) 0.47164(10) 0.0213(5) Uani 1 1 d .
C6 C 0.6877(5) 0.38758(19) 0.47261(10) 0.0218(5) Uani 1 1 d .
N7 N 0.2976(4) 0.52661(16) 0.42989(9) 0.0226(4) Uani 1 1 d .
C8 C 0.1555(5) 0.6233(2) 0.46003(10) 0.0242(5) Uani 1 1 d .
H8 H 0.0149 0.6728 0.4411 0.029 Uiso 1 1 calc R
N9 N 0.2269(4) 0.64271(16) 0.51665(9) 0.0246(5) Uani 1 1 d .
C10 C 0.2842(5) 0.4986(2) 0.36512(10) 0.0244(5) Uani 1 1 d .
H10A H 0.1057 0.5270 0.3494 0.029 Uiso 1 1 calc R
H10B H 0.3001 0.4012 0.3588 0.029 Uiso 1 1 calc R
C11 C 0.5030(5) 0.5681(2) 0.32924(10) 0.0236(5) Uani 1 1 d .
C12 C 0.6035(5) 0.5113(2) 0.27655(11) 0.0278(6) Uani 1 1 d .
H12 H 0.5398 0.4262 0.2641 0.033 Uiso 1 1 calc R
C13 C 0.7943(5) 0.5758(3) 0.24173(11) 0.0323(6) Uani 1 1 d .
H13 H 0.8602 0.5357 0.2054 0.039 Uiso 1 1 calc R
C14 C 0.8902(5) 0.6996(3) 0.25972(11) 0.0321(6) Uani 1 1 d .
H14 H 1.0219 0.7447 0.2359 0.038 Uiso 1 1 calc R
C15 C 0.7934(5) 0.7563(2) 0.31222(11) 0.0312(6) Uani 1 1 d .
H15 H 0.8604 0.8406 0.3249 0.037 Uiso 1 1 calc R
C16 C 0.6001(5) 0.6926(2) 0.34678(11) 0.0263(6) Uani 1 1 d .
H16 H 0.5328 0.7338 0.3827 0.032 Uiso 1 1 calc R
C17 C 0.7540(5) 0.3061(2) 0.42071(11) 0.0232(5) Uani 1 1 d .
N18 N 0.8059(4) 0.24532(18) 0.37823(9) 0.0311(5) Uani 1 1 d .

loop_
_atom_site_aniso_label
_atom_site_aniso_U_11
_atom_site_aniso_U_22
_atom_site_aniso_U_33
_atom_site_aniso_U_23
_atom_site_aniso_U_13
_atom_site_aniso_U_12
N1 0.0303(12) 0.0202(9) 0.0265(11) 0.0012(8) 0.0003(9) -0.0013(8)
C2 0.0305(14) 0.0245(11) 0.0272(12) -0.0003(10) -0.0001(12) -0.0003(11)
N3 0.0297(12) 0.0195(9) 0.0289(11) 0.0003(8) 0.0016(9) -0.0038(9)
C4 0.0236(13) 0.0144(11) 0.0307(13) 0.0022(10) 0.0038(11) -0.0049(10)
C5 0.0230(13) 0.0129(10) 0.0281(13) 0.0016(9) 0.0043(10) -0.0029(9)
C6 0.0249(13) 0.0170(10) 0.0236(12) 0.0005(9) 0.0059(11) -0.0022(10)
N7 0.0200(10) 0.0165(8) 0.0311(10) -0.0007(8) 0.0015(9) -0.0015(8)
C8 0.0228(13) 0.0164(10) 0.0335(14) 0.0003(10) 0.0040(11) -0.0006(10)
N9 0.0255(12) 0.0161(9) 0.0322(12) -0.0025(8) 0.0037(9) -0.0004(9)
C10 0.0250(13) 0.0185(11) 0.0298(12) -0.0006(9) -0.0038(11) 0.0004(10)
C11 0.0232(13) 0.0217(12) 0.0257(13) 0.0004(10) -0.0048(10) 0.0021(10)
C12 0.0288(14) 0.0246(12) 0.0301(14) -0.0030(10) -0.0051(11) 0.0047(11)
C13 0.0362(15) 0.0374(13) 0.0233(13) -0.0003(10) 0.0032(11) 0.0081(13)
C14 0.0327(15) 0.0369(14) 0.0266(13) 0.0112(12) 0.0025(12) 0.0004(12)
C15 0.0373(16) 0.0244(12) 0.0321(14) 0.0037(10) -0.0007(13) -0.0052(12)
C16 0.0321(15) 0.0204(11) 0.0264(13) -0.0020(10) -0.0011(11) 0.0015(11)
C17 0.0243(14) 0.0183(10) 0.0270(13) 0.0041(10) 0.0021(11) 0.0006(10)
N18 0.0382(13) 0.0253(10) 0.0299(12) 0.0003(9) 0.0059(10) 0.0020(10)

loop_
_atom_type_symbol
_atom_type_description
_atom_type_scat_dispersion_real
_atom_type_scat_dispersion_imag
_atom_type_scat_source
C C 0.0033 0.0016 'International Tables Vol C Tables 4.2.6.8 and 6.1.1.4'
H H 0.0000 0.0000 'International Tables Vol C Tables 4.2.6.8 and 6.1.1.4'
N N 0.0061 0.0033 'International Tables Vol C Tables 4.2.6.8 and 6.1.1.4'

loop_
_geom_angle_atom_site_label_1
_geom_angle_atom_site_label_2
_geom_angle_atom_site_label_3
_geom_angle
C2 N1 C6 116.9(2)
N3 C2 N1 128.5(2)
N3 C2 H2 115.7
N1 C2 H2 115.7
C4 N3 C2 113.67(19)
N3 C4 N9 126.4(2)
N3 C4 C5 123.1(2)
N9 C4 C5 110.5(2)
N7 C5 C6 136.3(2)
N7 C5 C4 105.96(19)
C6 C5 C4 117.7(2)
N1 C6 C5 119.99(19)
N1 C6 C17 117.2(2)
C5 C6 C17 122.8(2)
C8 N7 C5 104.73(19)
C8 N7 C10 125.97(19)
C5 N7 C10 128.34(19)
N9 C8 N7 115.2(2)
N9 C8 H8 122.4
N7 C8 H8 122.4
C8 N9 C4 103.63(18)
N7 C10 C11 112.87(19)
N7 C10 H10A 109.0
C11 C10 H10A 109.0
N7 C10 H10B 109.0
C11 C10 H10B 109.0
H10A C10 H10B 107.8
C12 C11 C16 118.5(2)
C12 C11 C10 120.3(2)
C16 C11 C10 121.2(2)
C13 C12 C11 121.1(2)
C13 C12 H12 119.4
C11 C12 H12 119.4
C12 C13 C14 119.9(2)
C12 C13 H13 120.1
C14 C13 H13 120.1
C15 C14 C13 119.4(2)
C15 C14 H14 120.3
C13 C14 H14 120.3
C14 C15 C16 120.8(2)
C14 C15 H15 119.6
C16 C15 H15 119.6
C15 C16 C11 120.2(2)
C15 C16 H16 119.9
C11 C16 H16 119.9
N18 C17 C6 177.6(2)

loop_
_geom_bond_atom_site_label_1
_geom_bond_atom_site_label_2
_geom_bond_distance
N1 C2 1.334(3)
N1 C6 1.335(3)
C2 N3 1.333(3)
C2 H2 0.9500
N3 C4 1.330(3)
C4 N9 1.374(3)
C4 C5 1.400(3)
C5 N7 1.373(3)
C5 C6 1.384(3)
C6 C17 1.439(3)
N7 C8 1.369(3)
N7 C10 1.449(3)
C8 N9 1.305(3)
C8 H8 0.9500
C10 C11 1.509(3)
C10 H10A 0.9900
C10 H10B 0.9900
C11 C12 1.381(3)
C11 C16 1.393(3)
C12 C13 1.376(3)
C12 H12 0.9500
C13 C14 1.387(4)
C13 H13 0.9500
C14 C15 1.371(3)
C14 H14 0.9500
C15 C16 1.377(3)
C15 H15 0.9500
C16 H16 0.9500
C17 N18 1.143(3)
